data_7050350
loop_
_publ_author_name
'Israel Goldberg'
'Mikki Vinodu'

_publ_section_title
;
Complexes of hexamethylenetetramine with
zinc-tetraarylporphyrins, and their assembly modes in crystals as
clathrates and hydrogen-bonding network polymers
;
_journal_name_full 'New J.Chem.(Nouv.J.Chim.)'
_journal_year 2004
_chemical_formula_moiety '(C40 H24 N8 Zn), (C6 H12 N4), (H2 O), 0.5(C6 H5 N O2)'
_chemical_formula_sum 'C49 H40.5 N12.5 O2 Zn'
_chemical_formula_weight 901.81
_space_group_IT_number 2
_symmetry_cell_setting triclinic
_symmetry_space_group_name_Hall '-P 1'
_symmetry_space_group_name_H-M 'P -1'
_atom_sites_solution_hydrogens geom
_atom_sites_solution_primary direct
_atom_sites_solution_secondary difmap
_cell_angle_alpha 89.0700(18)
_cell_angle_beta 79.492(3)
_cell_angle_gamma 71.746(6)
_cell_formula_units_Z 2
_cell_length_a 9.1880(8)
_cell_length_b 11.9360(6)
_cell_length_c 20.4070(15)
_cell_measurement_reflns_used 5400
_cell_measurement_temperature 110(2)
_cell_measurement_theta_max 28.17
_cell_measurement_theta_min 1.80
_cell_volume 2087.7(3)
_diffrn_ambient_temperature 110(2)
_diffrn_detector_area_resol_mean '56 microns'
_diffrn_measurement_device_type 'Nonius KappaCCD'
_diffrn_measurement_method '1 deg. Phi & Omega scans'
_diffrn_radiation_monochromator graphite
_diffrn_radiation_source 'fine-focus sealed tube'
_diffrn_radiation_type MoK\a
_diffrn_radiation_wavelength 0.71073
_diffrn_reflns_av_R_equivalents 0.0450
_diffrn_reflns_av_sigmaI/netI 0.0666
_diffrn_reflns_limit_h_max 11
_diffrn_reflns_limit_h_min 0
_diffrn_reflns_limit_k_max 15
_diffrn_reflns_limit_k_min -14
_diffrn_reflns_limit_l_max 26
_diffrn_reflns_limit_l_min -26
_diffrn_reflns_number 10918
_diffrn_reflns_theta_max 25.00
_diffrn_reflns_theta_min 1.80
_diffrn_standards_decay_% ?
_diffrn_standards_interval_count ?
_diffrn_standards_interval_time ?
_diffrn_standards_number ?
_exptl_absorpt_coefficient_mu 0.647
_exptl_absorpt_correction_T_max ?
_exptl_absorpt_correction_T_min ?
_exptl_absorpt_correction_type multi-scan
_exptl_absorpt_process_details ?
_exptl_crystal_colour red
_exptl_crystal_density_diffrn 1.435
_exptl_crystal_density_meas ?
_exptl_crystal_density_method 'not measured'
_exptl_crystal_description prisms
_exptl_crystal_F_000 936
_exptl_crystal_size_max ?
_exptl_crystal_size_mid ?
_exptl_crystal_size_min ?
_refine_ls_extinction_coef ?
_refine_ls_extinction_method none
_refine_ls_goodness_of_fit_ref 1.039
_refine_ls_hydrogen_treatment mixed
_refine_ls_matrix_type full
_refine_ls_number_parameters 582
_refine_ls_number_reflns 6834
_refine_ls_number_restraints 0
_refine_ls_restrained_S_all 1.039
_refine_ls_R_factor_all 0.0900
_refine_ls_R_factor_gt 0.0594
_refine_ls_shift/su_max 0.011
_refine_ls_shift/su_mean 0.000
_refine_ls_structure_factor_coef Fsqd
_refine_ls_weighting_details 'calc w=1/[\s^2^(Fo^2^)+(0.0874P)^2^+0.9957P] where P=(Fo^2^+2Fc^2^)/3'
_refine_ls_weighting_scheme calc
_refine_ls_wR_factor_gt 0.1398
_refine_ls_wR_factor_ref 0.1569
_reflns_number_gt 4910
_reflns_number_total 6834
_reflns_threshold_expression >2sigma(I)
_cod_original_formula_sum 'C49 H40.50 N12.50 O2 Zn'
_cod_database_code 7050350

loop_
_symmetry_equiv_pos_as_xyz
'x, y, z'
'-x, -y, -z'

loop_
_atom_site_label
_atom_site_type_symbol
_atom_site_fract_x
_atom_site_fract_y
_atom_site_fract_z
_atom_site_U_iso_or_equiv
_atom_site_adp_type
_atom_site_occupancy
_atom_site_symmetry_multiplicity
_atom_site_calc_flag
_atom_site_refinement_flags
_atom_site_disorder_assembly
_atom_site_disorder_group
Zn Zn 0.06506(5) 0.05413(4) 0.20688(2) 0.03158(17) Uani 1 1 d . . .
C1 C 0.0306(4) 0.2321(3) 0.09530(19) 0.0299(9) Uani 1 1 d . . .
C2 C -0.0279(4) 0.3557(3) 0.0842(2) 0.0336(9) Uani 1 1 d . . .
H2 H -0.0101 0.3927 0.0432 0.040 Uiso 1 1 calc R . .
C3 C -0.1130(5) 0.4101(4) 0.1428(2) 0.0357(9) Uani 1 1 d . . .
H3 H -0.1670 0.4921 0.1508 0.043 Uiso 1 1 calc R . .
C4 C -0.1059(4) 0.3189(3) 0.19096(19) 0.0320(9) Uani 1 1 d . . .
C5 C -0.1792(4) 0.3373(3) 0.25867(19) 0.0297(9) Uani 1 1 d . . .
C6 C -0.1765(4) 0.2492(3) 0.30504(19) 0.0326(9) Uani 1 1 d . . .
C7 C -0.2556(4) 0.2683(3) 0.37387(19) 0.0342(9) Uani 1 1 d . . .
H7 H -0.3156 0.3423 0.3958 0.041 Uiso 1 1 calc R . .
C8 C -0.2284(4) 0.1611(3) 0.4015(2) 0.0330(9) Uani 1 1 d . . .
H8 H -0.2671 0.1456 0.4460 0.040 Uiso 1 1 calc R . .
C9 C -0.1289(4) 0.0752(3) 0.34985(19) 0.0301(9) Uani 1 1 d . . .
C10 C -0.0760(4) -0.0463(3) 0.35831(19) 0.0307(9) Uani 1 1 d . . .
C11 C 0.0199(4) -0.1328(3) 0.30934(19) 0.0311(9) Uani 1 1 d . . .
C12 C 0.0589(4) -0.2578(3) 0.3176(2) 0.0353(9) Uani 1 1 d . . .
H12 H 0.0306 -0.2956 0.3569 0.042 Uiso 1 1 calc R . .
C13 C 0.1435(5) -0.3114(4) 0.2589(2) 0.0367(10) Uani 1 1 d . . .
H13 H 0.1851 -0.3941 0.2491 0.044 Uiso 1 1 calc R . .
C14 C 0.1591(4) -0.2199(3) 0.2137(2) 0.0320(9) Uani 1 1 d . . .
C15 C 0.2311(4) -0.2392(3) 0.1459(2) 0.0333(9) Uani 1 1 d . . .
C16 C 0.2296(4) -0.1505(3) 0.10020(19) 0.0326(9) Uani 1 1 d . . .
C17 C 0.3053(5) -0.1697(4) 0.0302(2) 0.0371(10) Uani 1 1 d . . .
H17 H 0.3654 -0.2435 0.0081 0.045 Uiso 1 1 calc R . .
C18 C 0.2744(4) -0.0637(3) 0.0028(2) 0.0358(10) Uani 1 1 d . . .
H18 H 0.3085 -0.0483 -0.0423 0.043 Uiso 1 1 calc R . .
C19 C 0.1791(4) 0.0228(3) 0.05515(19) 0.0319(9) Uani 1 1 d . . .
C20 C 0.1250(4) 0.1443(3) 0.04601(19) 0.0319(9) Uani 1 1 d . . .
N21 N -0.0177(4) 0.2107(3) 0.16042(15) 0.0309(7) Uani 1 1 d . . .
N22 N -0.0980(3) 0.1310(3) 0.29198(16) 0.0307(7) Uani 1 1 d . . .
N23 N 0.0827(4) -0.1103(3) 0.24558(16) 0.0321(8) Uani 1 1 d . . .
N24 N 0.1546(3) -0.0321(3) 0.11377(15) 0.0290(7) Uani 1 1 d . . .
C25 C -0.2719(4) 0.4619(3) 0.28321(19) 0.0320(9) Uani 1 1 d . . .
C26 C -0.2005(5) 0.5482(4) 0.2872(2) 0.0384(10) Uani 1 1 d . . .
H26 H -0.0913 0.5304 0.2721 0.046 Uiso 1 1 calc R . .
C27 C -0.2891(5) 0.6594(4) 0.3132(2) 0.0409(10) Uani 1 1 d . . .
H27 H -0.2380 0.7169 0.3151 0.049 Uiso 1 1 calc R . .
N28 N -0.4424(4) 0.6911(3) 0.33585(18) 0.0424(9) Uani 1 1 d . . .
C29 C -0.5108(5) 0.6088(4) 0.3315(2) 0.0449(11) Uani 1 1 d . . .
H29 H -0.6203 0.6296 0.3469 0.054 Uiso 1 1 calc R . .
C30 C -0.4316(5) 0.4946(3) 0.3057(2) 0.0367(10) Uani 1 1 d . . .
H30 H -0.4863 0.4396 0.3035 0.044 Uiso 1 1 calc R . .
C31 C -0.1295(4) -0.0917(3) 0.42389(19) 0.0326(9) Uani 1 1 d . . .
C32 C -0.2795(5) -0.0971(4) 0.4411(2) 0.0380(10) Uani 1 1 d . . .
H32 H -0.3524 -0.0676 0.4125 0.046 Uiso 1 1 calc R . .
C33 C -0.3230(5) -0.1464(4) 0.5010(2) 0.0432(11) Uani 1 1 d . . .
H33 H -0.4264 -0.1500 0.5120 0.052 Uiso 1 1 calc R . .
N34 N -0.2265(4) -0.1887(3) 0.54359(19) 0.0495(10) Uani 1 1 d . . .
C35 C -0.0831(5) -0.1809(4) 0.5265(2) 0.0443(11) Uani 1 1 d . . .
H35 H -0.0135 -0.2090 0.5566 0.053 Uiso 1 1 calc R . .
C36 C -0.0279(5) -0.1352(4) 0.4681(2) 0.0382(10) Uani 1 1 d . . .
H36 H 0.0764 -0.1333 0.4583 0.046 Uiso 1 1 calc R . .
C37 C 0.3030(4) -0.3648(3) 0.1208(2) 0.0347(9) Uani 1 1 d . . .
C38 C 0.4203(5) -0.4450(3) 0.1472(2) 0.0365(10) Uani 1 1 d . . .
H38 H 0.4601 -0.4208 0.1824 0.044 Uiso 1 1 calc R . .
C39 C 0.4791(5) -0.5604(4) 0.1220(2) 0.0426(11) Uani 1 1 d . . .
H39 H 0.5595 -0.6136 0.1411 0.051 Uiso 1 1 calc R . .
N40 N 0.4303(4) -0.6020(3) 0.07252(19) 0.0465(9) Uani 1 1 d . . .
C41 C 0.3193(5) -0.5237(4) 0.0470(2) 0.0478(11) Uani 1 1 d . . .
H41 H 0.2832 -0.5498 0.0112 0.057 Uiso 1 1 calc R . .
C42 C 0.2531(5) -0.4074(4) 0.0691(2) 0.0421(10) Uani 1 1 d . . .
H42 H 0.1732 -0.3563 0.0489 0.051 Uiso 1 1 calc R . .
C43 C 0.1763(4) 0.1855(3) -0.02145(19) 0.0311(9) Uani 1 1 d . . .
C44 C 0.1124(5) 0.1709(4) -0.0760(2) 0.0413(10) Uani 1 1 d . . .
H44 H 0.0346 0.1329 -0.0720 0.050 Uiso 1 1 calc R . .
C45 C 0.1646(5) 0.2129(4) -0.1367(2) 0.0466(11) Uani 1 1 d . . .
H45 H 0.1192 0.2034 -0.1736 0.056 Uiso 1 1 calc R . .
N46 N 0.2736(4) 0.2653(3) -0.14633(18) 0.0444(9) Uani 1 1 d . . .
C47 C 0.3372(5) 0.2742(4) -0.0940(2) 0.0453(11) Uani 1 1 d . . .
H47 H 0.4179 0.3094 -0.0997 0.054 Uiso 1 1 calc R . .
C48 C 0.2930(5) 0.2354(4) -0.0316(2) 0.0393(10) Uani 1 1 d . . .
H48 H 0.3434 0.2435 0.0040 0.047 Uiso 1 1 calc R . .
C49 C 0.5446(5) 0.1564(4) 0.1911(2) 0.0387(10) Uani 1 1 d . . .
H49A H 0.5282 0.1885 0.1471 0.046 Uiso 1 1 calc R . .
H49B H 0.6424 0.1665 0.1998 0.046 Uiso 1 1 calc R . .
N50 N 0.5614(4) 0.0307(3) 0.18902(17) 0.0365(8) Uani 1 1 d . . .
C51 C 0.5831(5) -0.0158(4) 0.2551(2) 0.0408(10) Uani 1 1 d . . .
H51A H 0.6816 -0.0087 0.2648 0.049 Uiso 1 1 calc R . .
H51B H 0.5925 -0.1007 0.2543 0.049 Uiso 1 1 calc R . .
N52 N 0.4530(4) 0.0468(3) 0.30901(16) 0.0371(8) Uani 1 1 d . . .
C53 C 0.3096(5) 0.0341(4) 0.29315(19) 0.0372(10) Uani 1 1 d . . .
H53A H 0.2205 0.0760 0.3285 0.045 Uiso 1 1 calc R . .
H53B H 0.3177 -0.0506 0.2930 0.045 Uiso 1 1 calc R . .
N54 N 0.2777(3) 0.0814(3) 0.22738(15) 0.0295(7) Uani 1 1 d . . .
C55 C 0.2717(4) 0.2083(3) 0.2288(2) 0.0339(9) Uani 1 1 d . . .
H55A H 0.2538 0.2414 0.1850 0.041 Uiso 1 1 calc R . .
H55B H 0.1822 0.2531 0.2631 0.041 Uiso 1 1 calc R . .
N56 N 0.4132(4) 0.2244(3) 0.24296(16) 0.0362(8) Uani 1 1 d . . .
C57 C 0.4401(5) 0.1737(4) 0.3083(2) 0.0384(10) Uani 1 1 d . . .
H57A H 0.5372 0.1834 0.3181 0.046 Uiso 1 1 calc R . .
H57B H 0.3527 0.2176 0.3438 0.046 Uiso 1 1 calc R . .
C58 C 0.4169(4) 0.0175(3) 0.17612(19) 0.0335(9) Uani 1 1 d . . .
H58A H 0.4268 -0.0675 0.1750 0.040 Uiso 1 1 calc R . .
H58B H 0.4003 0.0477 0.1317 0.040 Uiso 1 1 calc R . .
O59 O 0.6465(3) 0.1197(3) 0.57121(15) 0.0504(8) Uani 1 1 d . . .
H59A H 0.5639 0.1950 0.5979 0.18(4) Uiso 1 1 d R . .
H59B H 0.6326 0.0433 0.5881 0.12(3) Uiso 1 1 d R . .
N60 N 1.191(4) 0.4664(13) 0.4375(16) 0.24(2) Uani 0.50 1 d P . .
O61 O 1.2226(12) 0.4622(8) 0.3849(7) 0.121(4) Uani 0.50 1 d P . .
O62 O 1.3250(18) 0.4520(14) 0.4670(11) 0.178(8) Uani 0.50 1 d P . .
C63 C 0.8874(13) 0.5324(11) 0.5895(4) 0.145(11) Uiso 0.50 1 d PG . .
C64 C 1.0354(11) 0.5046(9) 0.5502(5) 0.065(4) Uiso 0.50 1 d PG . .
C65 C 1.0543(8) 0.4902(9) 0.4813(4) 0.066(3) Uiso 0.50 1 d PG . .
C66 C 0.9251(11) 0.5037(9) 0.4519(4) 0.090(6) Uiso 0.50 1 d PG . .
C67 C 0.7771(9) 0.5315(10) 0.4913(6) 0.099(5) Uiso 0.50 1 d PG . .
C68 C 0.7583(10) 0.5459(13) 0.5601(6) 0.076(5) Uiso 0.50 1 d PG . .
